data_7058284
loop_
_publ_author_name
'Wang, Wen-Min'
'Li, Xian-Zhen'
'Zhang, Li'
'Chen, Jia-Li'
'Wang, Jun-Hua'
'Wu, Zhi-Lei'
'Cui, Jian-Zhong'

_publ_section_title
;
 A series of [2 \\times 2] square grid LnIII4 clusters: a large
 magnetocaloric effect and single-molecule-magnet behavior
;
_journal_issue 19
_journal_name_full 'New Journal of Chemistry'
_journal_page_first 7419
_journal_paper_doi 10.1039/C8NJ04454F
_journal_volume 43
_journal_year 2019
_chemical_formula_moiety 'C60 H56 Dy4 N12 O16, 4(C H4 O)'
_chemical_formula_sum 'C64 H72 Dy4 N12 O20'
_chemical_formula_weight 1979.33
_space_group_crystal_system monoclinic
_space_group_IT_number 15
_space_group_name_Hall '-C 2yc'
_space_group_name_H-M_alt 'C 1 2/c 1'
_symmetry_space_group_name_Hall '-C 2yc'
_symmetry_space_group_name_H-M 'C 1 2/c 1'
_atom_sites_solution_hydrogens mixed
_atom_sites_solution_primary iterative
_audit_creation_date 2019-02-24
_audit_creation_method
;
Olex2 1.2
(compiled 2018.05.29 svn.r3508 for OlexSys, GUI svn.r5506)
;
_audit_update_record
;
2019-04-08 deposited with the CCDC.    2019-04-09 downloaded from the CCDC.
;
_cell_angle_alpha 90
_cell_angle_beta 110.4302(15)
_cell_angle_gamma 90
_cell_formula_units_Z 4
_cell_length_a 28.2350(16)
_cell_length_b 8.4751(5)
_cell_length_c 30.4106(14)
_cell_measurement_reflns_used 9889
_cell_measurement_temperature 150(2)
_cell_measurement_theta_max 26.40
_cell_measurement_theta_min 2.52
_cell_volume 6819.3(6)
_computing_cell_refinement 'SAINT v8.37A (Bruker, 2015)'
_computing_data_reduction 'SAINT v8.37A (Bruker, 2015)'
_computing_molecular_graphics 'Olex2 (Dolomanov et al., 2009)'
_computing_publication_material 'Olex2 (Dolomanov et al., 2009)'
_computing_structure_refinement 'XL (Sheldrick, 2008)'
_computing_structure_solution
;
Superflip (Palatinus & Chapuis, 2007;Palatinus & van der Lee, 2008;
Palatinus et al., 2012)
;
_diffrn_ambient_temperature 149.98
_diffrn_measured_fraction_theta_full 0.998
_diffrn_measured_fraction_theta_max 0.996
_diffrn_measurement_device_type 'Bruker APEX-II CCD'
_diffrn_measurement_method '\f and \w scans'
_diffrn_radiation_type MoK\a
_diffrn_radiation_wavelength 0.71073
_diffrn_reflns_av_R_equivalents 0.0459
_diffrn_reflns_av_unetI/netI 0.0288
_diffrn_reflns_Laue_measured_fraction_full 0.998
_diffrn_reflns_Laue_measured_fraction_max 0.996
_diffrn_reflns_limit_h_max 35
_diffrn_reflns_limit_h_min -35
_diffrn_reflns_limit_k_max 10
_diffrn_reflns_limit_k_min -10
_diffrn_reflns_limit_l_max 38
_diffrn_reflns_limit_l_min -36
_diffrn_reflns_number 49080
_diffrn_reflns_point_group_measured_fraction_full 0.998
_diffrn_reflns_point_group_measured_fraction_max 0.996
_diffrn_reflns_theta_full 25.242
_diffrn_reflns_theta_max 26.428
_diffrn_reflns_theta_min 2.439
_diffrn_standards_number 0
_exptl_absorpt_coefficient_mu 4.415
_exptl_absorpt_correction_T_max 0.7454
_exptl_absorpt_correction_T_min 0.4039
_exptl_absorpt_correction_type multi-scan
_exptl_absorpt_process_details
;
SADABS-2016/2 (Bruker,2016/2) was used for absorption correction.
wR2(int) was 0.1378 before and 0.0627 after correction.
The Ratio of minimum to maximum transmission is 0.5419.
The \l/2 correction factor is Not present.
;
_exptl_crystal_colour colorless
_exptl_crystal_density_diffrn 1.928
_exptl_crystal_description block
_exptl_crystal_F_000 3856
_exptl_crystal_size_max 0.29
_exptl_crystal_size_mid 0.21
_exptl_crystal_size_min 0.14
_refine_diff_density_max 0.994
_refine_diff_density_min -1.017
_refine_diff_density_rms 0.127
_refine_ls_extinction_method none
_refine_ls_goodness_of_fit_ref 1.050
_refine_ls_hydrogen_treatment mixed
_refine_ls_matrix_type full
_refine_ls_number_parameters 469
_refine_ls_number_reflns 6995
_refine_ls_number_restraints 38
_refine_ls_restrained_S_all 1.063
_refine_ls_R_factor_all 0.0368
_refine_ls_R_factor_gt 0.0285
_refine_ls_shift/su_max 0.003
_refine_ls_shift/su_mean 0.000
_refine_ls_structure_factor_coef Fsqd
_refine_ls_weighting_details 'w=1/[\s^2^(Fo^2^)+(0.0295P)^2^+43.0549P] where P=(Fo^2^+2Fc^2^)/3'
_refine_ls_weighting_scheme calc
_refine_ls_wR_factor_gt 0.0646
_refine_ls_wR_factor_ref 0.0684
_reflns_Friedel_coverage 0.000
_reflns_number_gt 6095
_reflns_number_total 6995
_reflns_threshold_expression 'I > 2\s(I)'
_cod_data_source_file c8nj04454f2.cif
_cod_data_source_block 3
_cod_depositor_comments 'Adding full bibliography for 7058283--7058286.cif.'
_cod_database_code 7058284
_shelx_shelxl_version_number 2016/6
_shelx_space_group_comment
;
The symmetry employed for this shelxl refinement is uniquely defined
by the following loop, which should always be used as a source of
symmetry information in preference to the above space-group names.
They are only intended as comments.
;
_shelx_estimated_absorpt_t_max 0.577
_shelx_estimated_absorpt_t_min 0.361
_olex2_refinement_description
;
1. Fixed Uiso
 At 1.2 times of:
  All C(H) groups, All C(H,H) groups
 At 1.5 times of:
  All C(H,H,H) groups, All O(H) groups
2. Restrained distances
 O4-H4
 0.87 with sigma of 0.01
 H9-O9
 0.84 with sigma of 0.02
 O1-H1
 0.87 with sigma of 0.01
 O10-H10A
 0.84 with sigma of 0.02
 C15-H4
 1.894799 with sigma of 0.02
 Dy2-H4
 3.027688 with sigma of 0.02
 C1-H1
 1.897856 with sigma of 0.02
 Dy1-H1
 3.003858 with sigma of 0.02
3. Uiso/Uaniso restraints and constraints
O9 \\sim C31: within 2A with sigma of 0.01 and sigma for terminal atoms of 0.02
Uanis(O9) \\sim Ueq, Uanis(C31) \\sim Ueq: with sigma of 0.01 and sigma for
terminal atoms of 0.02
Uanis(C25) \\sim Ueq, Uanis(C26) \\sim Ueq: with sigma of 0.01 and sigma for
terminal atoms of 0.02
4.a Secondary CH2 refined with riding coordinates:
 C15(H15A,H15B), C1(H1A,H1B)
4.b Aromatic/amide H refined with riding coordinates:
 C5(H5), C24(H24), C3(H3), C19(H19), C8(H8), C17(H17), C27(H27), C25(H25),
 C4(H4A), C22(H22), C12(H12), C10(H10), C13(H13), C18(H18), C26(H26), C11(H11)
4.c Idealised Me refined as rotating group:
 C29(H29A,H29B,H29C), C30(H30A,H30B,H30C), C32(H32A,H32B,H32C), C31(H31A,H31B,
 H31C)
;
_olex2_submission_special_instructions 'No special instructions were received'

loop_
_space_group_symop_operation_xyz
'x, y, z'
'-x, y, -z+1/2'
'x+1/2, y+1/2, z'
'-x+1/2, y+1/2, -z+1/2'
'-x, -y, -z'
'x, -y, z-1/2'
'-x+1/2, -y+1/2, -z'
'x+1/2, -y+1/2, z-1/2'

loop_
_atom_site_label
_atom_site_type_symbol
_atom_site_fract_x
_atom_site_fract_y
_atom_site_fract_z
_atom_site_U_iso_or_equiv
_atom_site_adp_type
_atom_site_occupancy
_atom_site_site_symmetry_order
_atom_site_calc_flag
_atom_site_refinement_flags_posn
_atom_site_refinement_flags_adp
Dy2 Dy 0.58908(2) 0.25780(2) 0.82258(2) 0.01698(6) Uani 1 1 d D .
Dy1 Dy 0.44999(2) 0.29008(2) 0.81147(2) 0.01778(6) Uani 1 1 d D .
O5 O 0.59104(11) 0.1303(3) 0.75425(9) 0.0224(6) Uani 1 1 d . .
O8 O 0.56672(10) 0.4175(3) 0.75855(9) 0.0218(6) Uani 1 1 d . .
O4 O 0.61384(12) 0.1360(4) 0.90073(10) 0.0304(7) Uani 1 1 d D .
H4 H 0.5931(12) 0.142(4) 0.9166(10) 0.046 Uiso 1 1 d DR .
O7 O 0.51534(10) 0.1294(3) 0.81408(9) 0.0211(6) Uani 1 1 d . .
O6 O 0.53927(12) 0.2503(4) 0.61109(10) 0.0283(7) Uani 1 1 d . .
O1 O 0.37078(11) 0.4177(4) 0.80551(11) 0.0297(7) Uani 1 1 d D .
H1 H 0.3450(8) 0.416(4) 0.7789(8) 0.045 Uiso 1 1 d DR .
C20 C 0.64623(16) -0.0684(5) 0.79870(14) 0.0232(9) Uani 1 1 d . .
N2 N 0.58830(14) 0.5691(4) 0.89619(12) 0.0267(8) Uani 1 1 d . .
O3 O 0.67369(11) 0.2993(4) 0.83804(10) 0.0263(7) Uani 1 1 d . .
C21 C 0.62197(15) 0.0172(5) 0.75378(15) 0.0222(9) Uani 1 1 d . .
C5 C 0.50684(19) 0.7428(5) 0.90832(16) 0.0312(10) Uani 1 1 d . .
H5 H 0.539638 0.782384 0.925220 0.037 Uiso 1 1 calc R .
O10 O 0.29653(13) 0.4063(5) 0.72848(13) 0.0491(10) Uani 1 1 d D .
C24 C 0.6512(2) 0.1621(7) 0.58067(17) 0.0452(14) Uani 1 1 d . .
H24 H 0.680941 0.099622 0.591468 0.054 Uiso 1 1 calc R .
N1 N 0.45421(14) 0.5579(4) 0.85285(12) 0.0241(8) Uani 1 1 d . .
C3 C 0.41715(19) 0.7468(5) 0.88931(17) 0.0323(11) Uani 1 1 d . .
H3 H 0.387782 0.788149 0.893582 0.039 Uiso 1 1 calc R .
C6 C 0.50014(16) 0.6164(5) 0.87793(14) 0.0247(9) Uani 1 1 d . .
C19 C 0.68002(17) -0.1922(6) 0.80416(17) 0.0311(10) Uani 1 1 d . .
H19 H 0.686407 -0.234137 0.777798 0.037 Uiso 1 1 calc R .
N6 N 0.61149(13) 0.0794(4) 0.68028(12) 0.0253(8) Uani 1 1 d . .
N5 N 0.63558(14) -0.0213(4) 0.71856(12) 0.0264(8) Uani 1 1 d . .
N3 N 0.62295(13) 0.4693(4) 0.88589(12) 0.0248(8) Uani 1 1 d . .
C28 C 0.57259(19) 0.2521(5) 0.58944(15) 0.0300(10) Uani 1 1 d . .
C8 C 0.66740(16) 0.4763(5) 0.91756(15) 0.0272(9) Uani 1 1 d . .
H8 H 0.671991 0.546177 0.943141 0.033 Uiso 1 1 calc R .
C15 C 0.64309(19) -0.0019(6) 0.91633(16) 0.0339(11) Uani 1 1 d D .
H15A H 0.623323 -0.080555 0.926761 0.041 Uiso 1 1 calc R .
H15B H 0.673823 0.023974 0.943408 0.041 Uiso 1 1 calc R .
C17 C 0.69404(18) -0.1891(5) 0.88566(17) 0.0328(11) Uani 1 1 d . .
H17 H 0.711566 -0.225593 0.916633 0.039 Uiso 1 1 calc R .
O9 O 0.54861(18) 0.1455(9) 0.94164(15) 0.098(2) Uani 1 1 d D U
C9 C 0.71101(16) 0.3860(5) 0.91733(15) 0.0255(9) Uani 1 1 d . .
N4 N 0.63465(13) -0.0097(4) 0.83491(12) 0.0223(7) Uani 1 1 d . .
C23 C 0.61816(18) 0.1646(6) 0.60636(16) 0.0316(11) Uani 1 1 d . .
C2 C 0.41339(17) 0.6217(5) 0.85874(15) 0.0268(9) Uani 1 1 d . .
C27 C 0.5633(2) 0.3424(7) 0.54822(16) 0.0427(13) Uani 1 1 d . .
H27 H 0.533605 0.404896 0.536777 0.051 Uiso 1 1 calc R .
C25 C 0.6408(3) 0.2498(8) 0.53985(19) 0.0548(17) Uani 1 1 d . U
H25 H 0.663219 0.247507 0.522755 0.066 Uiso 1 1 calc R .
C7 C 0.54233(16) 0.5289(5) 0.87066(14) 0.0224(9) Uani 1 1 d . .
C4 C 0.4640(2) 0.8101(6) 0.91336(17) 0.0364(11) Uani 1 1 d . .
H4A H 0.467127 0.898893 0.933230 0.044 Uiso 1 1 calc R .
C22 C 0.63300(17) 0.0734(6) 0.64911(16) 0.0302(10) Uani 1 1 d . .
H22 H 0.660777 0.003403 0.654793 0.036 Uiso 1 1 calc R .
C12 C 0.79608(18) 0.2040(6) 0.92550(18) 0.0371(11) Uani 1 1 d . .
H12 H 0.824486 0.139292 0.928432 0.044 Uiso 1 1 calc R .
C10 C 0.75358(17) 0.3855(6) 0.95894(16) 0.0319(10) Uani 1 1 d . .
H10 H 0.753220 0.448508 0.984648 0.038 Uiso 1 1 calc R .
C16 C 0.65788(16) -0.0700(5) 0.87767(15) 0.0259(9) Uani 1 1 d . .
C14 C 0.71194(16) 0.2971(5) 0.87816(15) 0.0259(9) Uani 1 1 d . .
O2 O 0.52992(10) 0.4156(3) 0.84016(10) 0.0230(6) Uani 1 1 d . .
C13 C 0.75525(17) 0.2059(6) 0.88336(17) 0.0313(10) Uani 1 1 d . .
H13 H 0.756647 0.144679 0.857677 0.038 Uiso 1 1 calc R .
C1 C 0.36365(17) 0.5515(6) 0.83075(17) 0.0347(11) Uani 1 1 d D .
H1A H 0.345514 0.519622 0.851920 0.042 Uiso 1 1 calc R .
H1B H 0.342809 0.631013 0.808493 0.042 Uiso 1 1 calc R .
C18 C 0.7041(2) -0.2531(6) 0.84818(19) 0.0384(12) Uani 1 1 d . .
H18 H 0.727269 -0.338081 0.852734 0.046 Uiso 1 1 calc R .
C26 C 0.5971(3) 0.3411(8) 0.52420(19) 0.0537(16) Uani 1 1 d . U
H26 H 0.590223 0.403310 0.496694 0.064 Uiso 1 1 calc R .
C29 C 0.51139(18) -0.0367(5) 0.81274(19) 0.0367(12) Uani 1 1 d . .
H29A H 0.523368 -0.078034 0.788386 0.055 Uiso 1 1 calc GR .
H29B H 0.476018 -0.067193 0.805643 0.055 Uiso 1 1 calc GR .
H29C H 0.532053 -0.080257 0.843276 0.055 Uiso 1 1 calc GR .
C11 C 0.79580(18) 0.2958(7) 0.96337(17) 0.0388(12) Uani 1 1 d . .
H11 H 0.824136 0.296667 0.991731 0.047 Uiso 1 1 calc R .
C30 C 0.5678(2) 0.5828(5) 0.76251(17) 0.0385(12) Uani 1 1 d . .
H30A H 0.574727 0.612449 0.795314 0.058 Uiso 1 1 calc GR .
H30B H 0.535097 0.626164 0.742900 0.058 Uiso 1 1 calc GR .
H30C H 0.594467 0.625081 0.752094 0.058 Uiso 1 1 calc GR .
C32 C 0.2635(2) 0.2944(10) 0.7379(2) 0.073(2) Uani 1 1 d . .
H32A H 0.265796 0.303932 0.770676 0.109 Uiso 1 1 calc GR .
H32B H 0.273393 0.187535 0.732231 0.109 Uiso 1 1 calc GR .
H32C H 0.228694 0.314730 0.717200 0.109 Uiso 1 1 calc GR .
C31 C 0.5605(3) 0.1725(15) 0.9849(3) 0.124(4) Uani 1 1 d . U
H31A H 0.568553 0.284682 0.990999 0.186 Uiso 1 1 calc GR .
H31B H 0.590105 0.108966 1.002412 0.186 Uiso 1 1 calc GR .
H31C H 0.532173 0.144848 0.994981 0.186 Uiso 1 1 calc GR .
H9 H 0.5215(18) 0.185(9) 0.923(2) 0.10(3) Uiso 1 1 d D .
H10A H 0.304(2) 0.361(7) 0.7072(16) 0.057(19) Uiso 1 1 d D .

loop_
_atom_site_aniso_label
_atom_site_aniso_U_11
_atom_site_aniso_U_22
_atom_site_aniso_U_33
_atom_site_aniso_U_23
_atom_site_aniso_U_13
_atom_site_aniso_U_12
Dy2 0.01477(10) 0.02191(10) 0.01345(10) -0.00103(7) 0.00392(7) 0.00135(7)
Dy1 0.01659(10) 0.02282(11) 0.01357(10) 0.00042(7) 0.00483(7) 0.00281(7)
O5 0.0233(15) 0.0239(15) 0.0184(14) 0.0006(11) 0.0052(12) 0.0041(12)
O8 0.0234(15) 0.0190(14) 0.0202(15) -0.0016(11) 0.0042(12) -0.0017(11)
O4 0.0351(18) 0.0370(18) 0.0211(16) 0.0054(13) 0.0122(14) 0.0118(14)
O7 0.0170(14) 0.0221(15) 0.0245(15) 0.0001(11) 0.0077(12) 0.0014(11)
O6 0.0304(17) 0.0356(18) 0.0183(15) -0.0030(12) 0.0077(13) -0.0067(13)
O1 0.0224(16) 0.0367(18) 0.0275(17) -0.0019(13) 0.0055(13) 0.0096(13)
C20 0.020(2) 0.025(2) 0.023(2) 0.0003(16) 0.0061(17) 0.0009(17)
N2 0.028(2) 0.028(2) 0.0225(19) -0.0071(15) 0.0064(16) 0.0021(15)
O3 0.0197(15) 0.0365(18) 0.0207(15) -0.0023(12) 0.0044(12) -0.0026(13)
C21 0.017(2) 0.023(2) 0.026(2) -0.0013(16) 0.0061(17) 0.0033(16)
C5 0.037(3) 0.030(2) 0.024(2) -0.0039(18) 0.008(2) 0.004(2)
O10 0.0241(19) 0.089(3) 0.034(2) -0.017(2) 0.0097(16) 0.0011(19)
C24 0.051(3) 0.067(4) 0.024(3) -0.009(2) 0.021(2) -0.019(3)
N1 0.028(2) 0.0260(19) 0.0185(18) 0.0027(14) 0.0083(15) 0.0067(15)
C3 0.037(3) 0.034(3) 0.030(3) 0.0034(19) 0.016(2) 0.014(2)
C6 0.030(2) 0.024(2) 0.019(2) 0.0011(16) 0.0067(18) 0.0063(18)
C19 0.026(2) 0.034(3) 0.033(3) 0.0002(19) 0.010(2) 0.0030(19)
N6 0.0252(19) 0.032(2) 0.0210(18) -0.0044(15) 0.0105(15) -0.0045(15)
N5 0.0253(19) 0.030(2) 0.0243(19) -0.0019(15) 0.0094(16) 0.0060(15)
N3 0.0214(19) 0.029(2) 0.0216(18) -0.0033(14) 0.0051(15) 0.0012(15)
C28 0.040(3) 0.035(3) 0.016(2) -0.0090(17) 0.010(2) -0.019(2)
C8 0.029(2) 0.031(2) 0.018(2) -0.0032(17) 0.0047(18) -0.0071(19)
C15 0.039(3) 0.039(3) 0.021(2) 0.0073(19) 0.007(2) 0.011(2)
C17 0.029(2) 0.029(2) 0.035(3) 0.0098(19) 0.005(2) 0.0058(19)
O9 0.052(3) 0.212(6) 0.029(2) 0.042(3) 0.015(2) 0.060(4)
C9 0.024(2) 0.027(2) 0.024(2) 0.0055(17) 0.0064(18) -0.0045(18)
N4 0.0181(17) 0.0247(18) 0.0231(18) 0.0018(14) 0.0057(14) 0.0006(14)
C23 0.032(3) 0.042(3) 0.025(2) -0.015(2) 0.015(2) -0.017(2)
C2 0.028(2) 0.031(2) 0.024(2) 0.0060(17) 0.0110(18) 0.0125(18)
C27 0.053(3) 0.051(3) 0.022(2) -0.003(2) 0.009(2) -0.020(3)
C25 0.060(4) 0.087(4) 0.029(3) -0.012(3) 0.030(3) -0.032(3)
C7 0.026(2) 0.024(2) 0.016(2) -0.0019(16) 0.0062(17) -0.0007(17)
C4 0.051(3) 0.030(3) 0.031(3) -0.006(2) 0.017(2) 0.012(2)
C22 0.029(2) 0.038(3) 0.028(2) -0.0128(19) 0.015(2) -0.008(2)
C12 0.020(2) 0.050(3) 0.039(3) 0.012(2) 0.008(2) 0.004(2)
C10 0.024(2) 0.043(3) 0.024(2) 0.0049(19) 0.0030(19) 0.002(2)
C16 0.022(2) 0.027(2) 0.025(2) 0.0034(17) 0.0038(18) -0.0008(17)
C14 0.019(2) 0.032(2) 0.025(2) 0.0026(18) 0.0061(18) -0.0047(18)
O2 0.0187(15) 0.0241(15) 0.0254(15) -0.0069(12) 0.0068(12) 0.0011(12)
C13 0.021(2) 0.041(3) 0.032(3) 0.002(2) 0.0100(19) 0.0019(19)
C1 0.028(2) 0.043(3) 0.032(3) -0.004(2) 0.009(2) 0.013(2)
C18 0.032(3) 0.032(3) 0.050(3) 0.007(2) 0.012(2) 0.011(2)
C26 0.071(4) 0.065(4) 0.030(3) -0.003(2) 0.024(3) -0.034(3)
C29 0.034(3) 0.019(2) 0.060(3) 0.000(2) 0.020(2) -0.0032(19)
C11 0.022(2) 0.062(3) 0.025(2) 0.008(2) -0.002(2) -0.001(2)
C30 0.060(4) 0.023(2) 0.032(3) -0.0027(19) 0.015(2) -0.003(2)
C32 0.034(3) 0.142(7) 0.044(4) -0.016(4) 0.017(3) -0.017(4)
C31 0.059(5) 0.252(10) 0.052(4) -0.029(6) 0.009(4) 0.059(6)

loop_
_atom_type_symbol
_atom_type_description
_atom_type_scat_dispersion_real
_atom_type_scat_dispersion_imag
_atom_type_scat_source
C C 0.0033 0.0016 'International Tables Vol C Tables 4.2.6.8 and 6.1.1.4'
H H 0.0000 0.0000 'International Tables Vol C Tables 4.2.6.8 and 6.1.1.4'
Dy Dy -0.1892 4.4098 'International Tables Vol C Tables 4.2.6.8 and 6.1.1.4'
N N 0.0061 0.0033 'International Tables Vol C Tables 4.2.6.8 and 6.1.1.4'
O O 0.0106 0.0060 'International Tables Vol C Tables 4.2.6.8 and 6.1.1.4'

loop_
_geom_angle_atom_site_label_1
_geom_angle_atom_site_label_2
_geom_angle_atom_site_label_3
_geom_angle
_geom_angle_site_symmetry_1
_geom_angle_site_symmetry_3
Dy1 Dy2 Dy1 89.742(6) . 2_656
O5 Dy2 Dy1 107.06(7) . .
O5 Dy2 Dy1 35.40(7) . 2_656
O5 Dy2 O4 124.95(10) . .
O5 Dy2 N3 149.96(11) . .
O5 Dy2 N4 63.89(10) . .
O8 Dy2 Dy1 32.60(7) . 2_656
O8 Dy2 Dy1 84.97(7) . .
O8 Dy2 O5 66.61(10) . .
O8 Dy2 O4 168.17(10) . .
O8 Dy2 O7 102.55(10) . .
O8 Dy2 O3 92.42(10) . .
O8 Dy2 N3 98.43(11) . .
O8 Dy2 N4 128.74(10) . .
O8 Dy2 O2 81.30(10) . .
O4 Dy2 Dy1 159.21(8) . 2_656
O4 Dy2 Dy1 92.99(7) . .
O4 Dy2 N3 70.20(11) . .
O4 Dy2 N4 61.93(10) . .
O7 Dy2 Dy1 90.05(7) . 2_656
O7 Dy2 Dy1 32.64(7) . .
O7 Dy2 O5 89.00(10) . .
O7 Dy2 O4 81.36(10) . .
O7 Dy2 O3 159.93(10) . .
O7 Dy2 N3 120.39(10) . .
O7 Dy2 N4 89.21(10) . .
O7 Dy2 O2 66.62(10) . .
O3 Dy2 Dy1 165.59(8) . .
O3 Dy2 Dy1 95.69(7) . 2_656
O3 Dy2 O5 84.71(10) . .
O3 Dy2 O4 86.67(11) . .
O3 Dy2 N3 69.50(11) . .
O3 Dy2 N4 70.90(11) . .
O3 Dy2 O2 129.80(10) . .
N3 Dy2 Dy1 129.91(8) . 2_656
N3 Dy2 Dy1 96.82(8) . .
N3 Dy2 N4 118.15(11) . .
N4 Dy2 Dy1 121.43(8) . .
N4 Dy2 Dy1 99.28(8) . 2_656
O2 Dy2 Dy1 103.76(7) . 2_656
O2 Dy2 Dy1 35.80(7) . .
O2 Dy2 O5 134.43(10) . .
O2 Dy2 O4 90.22(10) . .
O2 Dy2 N3 62.45(10) . .
O2 Dy2 N4 146.22(11) . .
Dy2 Dy1 Dy2 89.677(5) . 2_656
O5 Dy1 Dy2 102.65(7) 2_656 .
O5 Dy1 Dy2 35.46(7) 2_656 2_656
O5 Dy1 O1 91.45(10) 2_656 .
O5 Dy1 N1 147.69(10) 2_656 .
O5 Dy1 N6 62.18(10) 2_656 2_656
O5 Dy1 O2 133.90(10) 2_656 .
O8 Dy1 Dy2 89.30(7) 2_656 .
O8 Dy1 Dy2 32.41(7) 2_656 2_656
O8 Dy1 O5 66.47(10) 2_656 2_656
O8 Dy1 O6 159.60(11) 2_656 2_656
O8 Dy1 O1 80.51(10) 2_656 .
O8 Dy1 N1 89.89(10) 2_656 .
O8 Dy1 N6 119.59(11) 2_656 2_656
O8 Dy1 O2 89.50(10) 2_656 .
O7 Dy1 Dy2 32.80(7) . .
O7 Dy1 Dy2 85.60(7) . 2_656
O7 Dy1 O5 80.68(10) . 2_656
O7 Dy1 O8 102.52(10) . 2_656
O7 Dy1 O6 93.52(10) . 2_656
O7 Dy1 O1 169.42(11) . .
O7 Dy1 N1 127.75(11) . .
O7 Dy1 N6 98.54(11) . 2_656
O7 Dy1 O2 66.33(10) . .
O6 Dy1 Dy2 164.89(8) 2_656 2_656
O6 Dy1 Dy2 97.75(8) 2_656 .
O6 Dy1 O5 129.52(11) 2_656 2_656
O6 Dy1 O1 86.02(11) 2_656 .
O6 Dy1 N1 70.19(11) 2_656 .
O6 Dy1 N6 69.40(11) 2_656 2_656
O6 Dy1 O2 85.43(11) 2_656 .
O1 Dy1 Dy2 92.10(7) . 2_656
O1 Dy1 Dy2 157.70(8) . .
O1 Dy1 N1 61.94(11) . .
O1 Dy1 N6 71.39(12) . 2_656
N1 Dy1 Dy2 121.85(7) . 2_656
N1 Dy1 Dy2 98.54(8) . .
N6 Dy1 Dy2 95.78(8) 2_656 2_656
N6 Dy1 Dy2 130.53(8) 2_656 .
N6 Dy1 N1 118.90(11) 2_656 .
O2 Dy1 Dy2 35.34(7) . .
O2 Dy1 Dy2 107.84(7) . 2_656
O2 Dy1 O1 124.09(10) . .
O2 Dy1 N1 63.20(10) . .
O2 Dy1 N6 150.18(11) . 2_656
Dy1 O5 Dy2 109.14(11) 2_656 .
C21 O5 Dy2 124.7(2) . .
C21 O5 Dy1 123.2(3) . 2_656
Dy2 O8 Dy1 114.99(12) . 2_656
C30 O8 Dy2 121.9(3) . .
C30 O8 Dy1 122.8(3) . 2_656
Dy2 O4 H4 119.0(15) . .
C15 O4 Dy2 127.4(3) . .
C15 O4 H4 106.8(15) . .
Dy1 O7 Dy2 114.56(12) . .
C29 O7 Dy2 122.6(3) . .
C29 O7 Dy1 122.8(3) . .
C28 O6 Dy1 130.3(3) . 2_656
Dy1 O1 H1 120.3(15) . .
C1 O1 Dy1 127.9(3) . .
C1 O1 H1 106.5(15) . .
C19 C20 C21 123.7(4) . .
N4 C20 C21 113.9(4) . .
N4 C20 C19 122.2(4) . .
C7 N2 N3 109.6(3) . .
C14 O3 Dy2 130.2(3) . .
O5 C21 C20 116.4(4) . .
N5 C21 O5 125.9(4) . .
N5 C21 C20 117.5(4) . .
C6 C5 H5 121.0 . .
C6 C5 C4 118.0(5) . .
C4 C5 H5 121.0 . .
C32 O10 H10A 103(4) . .
C23 C24 H24 119.6 . .
C25 C24 H24 119.6 . .
C25 C24 C23 120.9(6) . .
C6 N1 Dy1 118.1(3) . .
C2 N1 Dy1 121.7(3) . .
C2 N1 C6 118.6(4) . .
C2 C3 H3 120.4 . .
C4 C3 H3 120.4 . .
C4 C3 C2 119.1(4) . .
C5 C6 C7 123.8(4) . .
N1 C6 C5 122.8(4) . .
N1 C6 C7 113.3(4) . .
C20 C19 H19 120.4 . .
C18 C19 C20 119.1(5) . .
C18 C19 H19 120.4 . .
N5 N6 Dy1 119.2(2) . 2_656
C22 N6 Dy1 127.3(3) . 2_656
C22 N6 N5 111.5(4) . .
C21 N5 N6 109.4(3) . .
N2 N3 Dy2 118.8(2) . .
C8 N3 Dy2 127.2(3) . .
C8 N3 N2 112.1(3) . .
O6 C28 C23 121.7(4) . .
O6 C28 C27 120.3(5) . .
C27 C28 C23 117.9(5) . .
N3 C8 H8 117.3 . .
N3 C8 C9 125.3(4) . .
C9 C8 H8 117.3 . .
O4 C15 H15A 109.6 . .
O4 C15 H15B 109.6 . .
O4 C15 C16 110.3(4) . .
H15A C15 H15B 108.1 . .
C16 C15 H15A 109.6 . .
C16 C15 H15B 109.6 . .
C16 C17 H17 120.3 . .
C18 C17 H17 120.3 . .
C18 C17 C16 119.4(4) . .
C31 O9 H9 119(6) . .
C10 C9 C8 117.2(4) . .
C10 C9 C14 119.5(4) . .
C14 C9 C8 123.3(4) . .
C20 N4 Dy2 117.3(3) . .
C16 N4 Dy2 122.0(3) . .
C16 N4 C20 118.5(4) . .
C24 C23 C28 119.9(5) . .
C24 C23 C22 116.8(5) . .
C28 C23 C22 123.3(4) . .
N1 C2 C3 121.9(4) . .
N1 C2 C1 116.5(4) . .
C3 C2 C1 121.6(4) . .
C28 C27 H27 119.5 . .
C26 C27 C28 121.0(6) . .
C26 C27 H27 119.5 . .
C24 C25 H25 120.4 . .
C24 C25 C26 119.3(5) . .
C26 C25 H25 120.4 . .
N2 C7 C6 117.7(4) . .
O2 C7 N2 125.7(4) . .
O2 C7 C6 116.5(4) . .
C5 C4 H4A 120.3 . .
C3 C4 C5 119.5(4) . .
C3 C4 H4A 120.3 . .
N6 C22 C23 125.2(5) . .
N6 C22 H22 117.4 . .
C23 C22 H22 117.4 . .
C13 C12 H12 119.6 . .
C13 C12 C11 120.9(5) . .
C11 C12 H12 119.6 . .
C9 C10 H10 119.1 . .
C11 C10 C9 121.8(5) . .
C11 C10 H10 119.1 . .
C17 C16 C15 122.1(4) . .
N4 C16 C15 116.1(4) . .
N4 C16 C17 121.8(4) . .
O3 C14 C9 121.4(4) . .
O3 C14 C13 120.7(4) . .
C13 C14 C9 117.9(4) . .
Dy2 O2 Dy1 108.86(11) . .
C7 O2 Dy2 123.4(3) . .
C7 O2 Dy1 125.5(3) . .
C12 C13 C14 121.1(5) . .
C12 C13 H13 119.4 . .
C14 C13 H13 119.4 . .
O1 C1 C2 110.1(4) . .
O1 C1 H1A 109.6 . .
O1 C1 H1B 109.6 . .
C2 C1 H1A 109.6 . .
C2 C1 H1B 109.6 . .
H1A C1 H1B 108.1 . .
C19 C18 C17 118.9(4) . .
C19 C18 H18 120.6 . .
C17 C18 H18 120.6 . .
C27 C26 C25 120.9(5) . .
C27 C26 H26 119.5 . .
C25 C26 H26 119.5 . .
O7 C29 H29A 109.5 . .
O7 C29 H29B 109.5 . .
O7 C29 H29C 109.5 . .
H29A C29 H29B 109.5 . .
H29A C29 H29C 109.5 . .
H29B C29 H29C 109.5 . .
C12 C11 H11 120.6 . .
C10 C11 C12 118.8(4) . .
C10 C11 H11 120.6 . .
O8 C30 H30A 109.5 . .
O8 C30 H30B 109.5 . .
O8 C30 H30C 109.5 . .
H30A C30 H30B 109.5 . .
H30A C30 H30C 109.5 . .
H30B C30 H30C 109.5 . .
O10 C32 H32A 109.5 . .
O10 C32 H32B 109.5 . .
O10 C32 H32C 109.5 . .
H32A C32 H32B 109.5 . .
H32A C32 H32C 109.5 . .
H32B C32 H32C 109.5 . .
O9 C31 H31A 109.5 . .
O9 C31 H31B 109.5 . .
O9 C31 H31C 109.5 . .
H31A C31 H31B 109.5 . .
H31A C31 H31C 109.5 . .
H31B C31 H31C 109.5 . .

loop_
_geom_bond_atom_site_label_1
_geom_bond_atom_site_label_2
_geom_bond_distance
_geom_bond_site_symmetry_2
Dy2 Dy1 3.8434(3) 2_656
Dy2 Dy1 3.8322(3) .
Dy2 O5 2.360(3) .
Dy2 O8 2.272(3) .
Dy2 O4 2.458(3) .
Dy2 O7 2.283(3) .
Dy2 O3 2.295(3) .
Dy2 N3 2.559(4) .
Dy2 N4 2.569(3) .
Dy2 O2 2.342(3) .
Dy1 O5 2.357(3) 2_656
Dy1 O8 2.285(3) 2_656
Dy1 O7 2.272(3) .
Dy1 O6 2.292(3) 2_656
Dy1 O1 2.434(3) .
Dy1 N1 2.578(4) .
Dy1 N6 2.563(4) 2_656
Dy1 O2 2.369(3) .
O5 C21 1.300(5) .
O8 C30 1.406(5) .
O4 H4 0.881(9) .
O4 C15 1.414(5) .
O7 C29 1.412(5) .
O6 C28 1.323(6) .
O1 H1 0.879(9) .
O1 C1 1.422(5) .
C20 C21 1.486(6) .
C20 C19 1.389(6) .
C20 N4 1.348(5) .
N2 N3 1.409(5) .
N2 C7 1.304(5) .
O3 C14 1.317(5) .
C21 N5 1.299(5) .
C5 H5 0.9500 .
C5 C6 1.384(6) .
C5 C4 1.393(7) .
O10 C32 1.427(8) .
O10 H10A 0.84(2) .
C24 H24 0.9500 .
C24 C23 1.410(7) .
C24 C25 1.387(8) .
N1 C6 1.349(6) .
N1 C2 1.340(5) .
C3 H3 0.9500 .
C3 C2 1.389(6) .
C3 C4 1.378(7) .
C6 C7 1.484(6) .
C19 H19 0.9500 .
C19 C18 1.373(7) .
N6 N5 1.412(5) .
N6 C22 1.293(5) .
N3 C8 1.289(5) .
C28 C23 1.417(7) .
C28 C27 1.413(7) .
C8 H8 0.9500 .
C8 C9 1.452(6) .
C15 H15A 0.9900 .
C15 H15B 0.9900 .
C15 C16 1.494(6) .
C17 H17 0.9500 .
C17 C16 1.395(6) .
C17 C18 1.379(7) .
O9 C31 1.260(9) .
O9 H9 0.85(2) .
C9 C10 1.409(6) .
C9 C14 1.417(6) .
N4 C16 1.337(5) .
C23 C22 1.443(7) .
C2 C1 1.489(7) .
C27 H27 0.9500 .
C27 C26 1.388(8) .
C25 H25 0.9500 .
C25 C26 1.392(9) .
C7 O2 1.296(5) .
C4 H4A 0.9500 .
C22 H22 0.9500 .
C12 H12 0.9500 .
C12 C13 1.393(7) .
C12 C11 1.392(8) .
C10 H10 0.9500 .
C10 C11 1.380(7) .
C14 C13 1.408(6) .
C13 H13 0.9500 .
C1 H1A 0.9900 .
C1 H1B 0.9900 .
C18 H18 0.9500 .
C26 H26 0.9500 .
C29 H29A 0.9800 .
C29 H29B 0.9800 .
C29 H29C 0.9800 .
C11 H11 0.9500 .
C30 H30A 0.9800 .
C30 H30B 0.9800 .
C30 H30C 0.9800 .
C32 H32A 0.9800 .
C32 H32B 0.9800 .
C32 H32C 0.9800 .
C31 H31A 0.9800 .
C31 H31B 0.9800 .
C31 H31C 0.9800 .

loop_
_geom_torsion_atom_site_label_1
_geom_torsion_atom_site_label_2
_geom_torsion_atom_site_label_3
_geom_torsion_atom_site_label_4
_geom_torsion
_geom_torsion_site_symmetry_1
Dy2 O5 C21 C20 19.2(5) .
Dy2 O5 C21 N5 -156.6(3) .
Dy2 O4 C15 C16 -0.4(6) .
Dy2 O3 C14 C9 -51.4(6) .
Dy2 O3 C14 C13 128.7(4) .
Dy2 N3 C8 C9 15.0(6) .
Dy2 N4 C16 C15 18.2(5) .
Dy2 N4 C16 C17 -161.4(3) .
Dy1 O5 C21 C20 177.7(3) 2_656
Dy1 O5 C21 N5 1.8(6) 2_656
Dy1 O6 C28 C23 50.3(6) 2_656
Dy1 O6 C28 C27 -129.9(4) 2_656
Dy1 O1 C1 C2 7.4(6) .
Dy1 N1 C6 C5 -167.8(3) .
Dy1 N1 C6 C7 10.5(4) .
Dy1 N1 C2 C3 165.9(3) .
Dy1 N1 C2 C1 -14.2(5) .
Dy1 N6 N5 C21 -1.6(4) 2_656
Dy1 N6 C22 C23 -14.8(6) 2_656
O5 C21 N5 N6 0.0(6) .
O4 C15 C16 C17 168.3(4) .
O4 C15 C16 N4 -11.3(6) .
O6 C28 C23 C24 176.1(4) .
O6 C28 C23 C22 -2.9(7) .
O6 C28 C27 C26 -177.7(5) .
C20 C21 N5 N6 -175.8(3) .
C20 C19 C18 C17 -0.2(7) .
C20 N4 C16 C15 -179.3(4) .
C20 N4 C16 C17 1.1(6) .
N2 N3 C8 C9 179.1(4) .
N2 C7 O2 Dy2 -1.5(6) .
N2 C7 O2 Dy1 159.7(3) .
O3 C14 C13 C12 179.4(4) .
C21 C20 C19 C18 173.7(4) .
C21 C20 N4 Dy2 -11.1(4) .
C21 C20 N4 C16 -174.5(4) .
C5 C6 C7 N2 3.5(6) .
C5 C6 C7 O2 -178.4(4) .
C24 C23 C22 N6 169.6(4) .
C24 C25 C26 C27 -1.6(9) .
N1 C6 C7 N2 -174.8(4) .
N1 C6 C7 O2 3.3(5) .
N1 C2 C1 O1 4.9(6) .
C3 C2 C1 O1 -175.1(4) .
C6 C5 C4 C3 1.8(7) .
C6 N1 C2 C3 0.9(6) .
C6 N1 C2 C1 -179.2(4) .
C6 C7 O2 Dy2 -179.4(3) .
C6 C7 O2 Dy1 -18.2(5) .
C19 C20 C21 O5 179.8(4) .
C19 C20 C21 N5 -4.0(6) .
C19 C20 N4 Dy2 165.6(3) .
C19 C20 N4 C16 2.2(6) .
N5 N6 C22 C23 -178.6(4) .
N3 N2 C7 C6 177.5(3) .
N3 N2 C7 O2 -0.4(6) .
N3 C8 C9 C10 -167.9(4) .
N3 C8 C9 C14 10.4(7) .
C28 C23 C22 N6 -11.3(7) .
C28 C27 C26 C25 0.5(8) .
C8 C9 C10 C11 176.0(4) .
C8 C9 C14 O3 4.3(7) .
C8 C9 C14 C13 -175.8(4) .
C9 C10 C11 C12 0.2(8) .
C9 C14 C13 C12 -0.5(7) .
N4 C20 C21 O5 -3.5(5) .
N4 C20 C21 N5 172.7(4) .
N4 C20 C19 C18 -2.7(7) .
C23 C24 C25 C26 0.0(8) .
C23 C28 C27 C26 2.1(7) .
C2 N1 C6 C5 -2.2(6) .
C2 N1 C6 C7 176.1(4) .
C2 C3 C4 C5 -3.1(7) .
C27 C28 C23 C24 -3.7(7) .
C27 C28 C23 C22 177.3(4) .
C25 C24 C23 C28 2.7(7) .
C25 C24 C23 C22 -178.2(5) .
C7 N2 N3 Dy2 1.9(4) .
C7 N2 N3 C8 -163.7(4) .
C4 C5 C6 N1 0.9(7) .
C4 C5 C6 C7 -177.2(4) .
C4 C3 C2 N1 1.8(7) .
C4 C3 C2 C1 -178.2(4) .
C22 N6 N5 C21 163.7(4) .
C10 C9 C14 O3 -177.4(4) .
C10 C9 C14 C13 2.5(6) .
C16 C17 C18 C19 3.3(7) .
C14 C9 C10 C11 -2.4(7) .
C13 C12 C11 C10 1.9(8) .
C18 C17 C16 C15 176.5(5) .
C18 C17 C16 N4 -3.9(7) .
C11 C12 C13 C14 -1.8(8) .
